data_4023532
loop_
_publ_author_name
'Gerald Schwab'
'Daniel Stern'
'Dietmar Stalke'

_publ_contact_author 'Prof. Dr. Dietmar Stalke'
_publ_contact_author_email dstalke@chemie.uni-goettingen.de
_publ_section_title
;
 Structural and Variable-Temperature NMR Studies of
 9-Diisopropylphosphanylanthracenes and
 9,10-Bis(diisopropylphosphanyl)anthracenes
 and Their Oxidation Products
;
_journal_name_full 'Journal of Organic Chemistry'
_journal_page_first 5242
_journal_page_last 5247
_journal_paper_doi 10.1021/jo800294e
_journal_volume 73
_journal_year 2008
_chemical_formula_sum 'C20 H23 P Se'
_chemical_formula_weight 373.31
_chemical_name_common SeiPr2P(C14H9)
_chemical_name_systematic 9-Diisopropylselenophosphorylanthracene
_space_group_IT_number 61
_symmetry_cell_setting orthorhombic
_symmetry_space_group_name_Hall '-P 2ac 2ab'
_symmetry_space_group_name_H-M 'P b c a'
_atom_sites_solution_hydrogens geom
_atom_sites_solution_primary direct
_atom_sites_solution_secondary difmap
_audit_creation_method SHELXL-97
_cell_angle_alpha 90.00
_cell_angle_beta 90.00
_cell_angle_gamma 90.00
_cell_formula_units_Z 8
_cell_length_a 11.0214(16)
_cell_length_b 14.570(2)
_cell_length_c 21.206(3)
_cell_measurement_reflns_used 25327
_cell_measurement_temperature 100(2)
_cell_measurement_theta_max 27.75
_cell_measurement_theta_min 2.51
_cell_volume 3405.4(8)
_computing_cell_refinement 'SAINT V7.23A'
_computing_data_collection 'APEX2 v2.1-4'
_computing_data_reduction 'SAINT V7.23A'
_computing_molecular_graphics 'XP in SHELXTL ver. 6.12'
_computing_publication_material 'XP in SHELXTL ver. 6.12'
_computing_structure_refinement 'SHELXL in SHELXTL ver. 6.12'
_computing_structure_solution 'SHELXS in SHELXTL ver. 6.12'
_diffrn_ambient_temperature 100(2)
_diffrn_measured_fraction_theta_full 0.999
_diffrn_measured_fraction_theta_max 0.999
_diffrn_measurement_device_type 'Bruker Smart Apex II with D8-Goniometer'
_diffrn_measurement_method 'omega scans'
_diffrn_radiation_monochromator graphite
_diffrn_radiation_source 'fine-focus sealed tube'
_diffrn_radiation_type MoK\a
_diffrn_radiation_wavelength 0.71073
_diffrn_reflns_av_R_equivalents 0.0282
_diffrn_reflns_av_sigmaI/netI 0.0112
_diffrn_reflns_limit_h_max 13
_diffrn_reflns_limit_h_min 0
_diffrn_reflns_limit_k_max 18
_diffrn_reflns_limit_k_min 0
_diffrn_reflns_limit_l_max 26
_diffrn_reflns_limit_l_min 0
_diffrn_reflns_number 56588
_diffrn_reflns_theta_full 26.37
_diffrn_reflns_theta_max 26.37
_diffrn_reflns_theta_min 2.67
_exptl_absorpt_coefficient_mu 2.294
_exptl_absorpt_correction_T_max 0.99
_exptl_absorpt_correction_T_min 0.69
_exptl_absorpt_correction_type empirical
_exptl_absorpt_process_details SADABS-2004/1
_exptl_crystal_colour yellow
_exptl_crystal_density_diffrn 1.456
_exptl_crystal_density_method 'not measured'
_exptl_crystal_description block
_exptl_crystal_F_000 1536
_exptl_crystal_size_max 0.2
_exptl_crystal_size_mid 0.2
_exptl_crystal_size_min 0.1
_refine_diff_density_max 0.522
_refine_diff_density_min -0.253
_refine_diff_density_rms 0.064
_refine_ls_extinction_method none
_refine_ls_goodness_of_fit_ref 1.089
_refine_ls_hydrogen_treatment mixed
_refine_ls_matrix_type full
_refine_ls_number_parameters 203
_refine_ls_number_reflns 3472
_refine_ls_number_restraints 0
_refine_ls_restrained_S_all 1.089
_refine_ls_R_factor_all 0.0230
_refine_ls_R_factor_gt 0.0215
_refine_ls_shift/su_max 0.003
_refine_ls_shift/su_mean 0.000
_refine_ls_structure_factor_coef Fsqd
_refine_ls_weighting_details 'calc w=1/[\s^2^(Fo^2^)+(0.0334P)^2^+1.9472P] where P=(Fo^2^+2Fc^2^)/3'
_refine_ls_weighting_scheme calc
_refine_ls_wR_factor_gt 0.0586
_refine_ls_wR_factor_ref 0.0595
_reflns_number_gt 3300
_reflns_number_total 3472
_reflns_threshold_expression >2sigma(I)
_cod_data_source_file jo800294e-File003.cif
_cod_data_source_block 1d
_cod_database_code 4023532

loop_
_symmetry_equiv_pos_as_xyz
'x, y, z'
'-x+1/2, -y, z+1/2'
'-x, y+1/2, -z+1/2'
'x+1/2, -y+1/2, -z'
'-x, -y, -z'
'x-1/2, y, -z-1/2'
'x, -y-1/2, z-1/2'
'-x-1/2, y-1/2, z'

loop_
_atom_site_label
_atom_site_type_symbol
_atom_site_fract_x
_atom_site_fract_y
_atom_site_fract_z
_atom_site_U_iso_or_equiv
_atom_site_adp_type
_atom_site_occupancy
_atom_site_symmetry_multiplicity
_atom_site_calc_flag
_atom_site_refinement_flags
_atom_site_disorder_assembly
_atom_site_disorder_group
C1 C 0.90173(13) 0.81512(10) 0.15060(6) 0.0121(3) Uani 1 1 d . . .
C2 C 0.80402(13) 0.76447(10) 0.17740(6) 0.0130(3) Uani 1 1 d . . .
C3 C 0.70960(13) 0.72106(10) 0.14200(7) 0.0147(3) Uani 1 1 d . . .
H3A H 0.7075 0.7291 0.0976 0.018 Uiso 1 1 calc R . .
C4 C 0.62271(13) 0.66865(10) 0.17002(8) 0.0174(3) Uani 1 1 d . . .
H4A H 0.5631 0.6394 0.1447 0.021 Uiso 1 1 calc R . .
C5 C 0.61960(13) 0.65699(11) 0.23659(8) 0.0188(3) Uani 1 1 d . . .
H5A H 0.5614 0.6176 0.2555 0.023 Uiso 1 1 calc R . .
C6 C 0.70099(14) 0.70295(11) 0.27268(7) 0.0173(3) Uani 1 1 d . . .
H6A H 0.6962 0.6982 0.3173 0.021 Uiso 1 1 calc R . .
C7 C 0.79369(13) 0.75827(10) 0.24516(7) 0.0142(3) Uani 1 1 d . . .
C8 C 0.87428(13) 0.80638(11) 0.28317(7) 0.0162(3) Uani 1 1 d . . .
H8A H 0.8696 0.7993 0.3276 0.019 Uiso 1 1 calc R . .
C9 C 0.96146(13) 0.86444(10) 0.25792(7) 0.0147(3) Uani 1 1 d . . .
C10 C 1.03904(14) 0.91656(11) 0.29832(7) 0.0183(3) Uani 1 1 d . . .
H10A H 1.0327 0.9091 0.3427 0.022 Uiso 1 1 calc R . .
C11 C 1.12159(14) 0.97642(11) 0.27468(8) 0.0197(3) Uani 1 1 d . . .
H11A H 1.1745 1.0090 0.3020 0.024 Uiso 1 1 calc R . .
C12 C 1.12757(14) 0.98954(11) 0.20841(7) 0.0186(3) Uani 1 1 d . . .
H12A H 1.1822 1.0338 0.1918 0.022 Uiso 1 1 calc R . .
C13 C 1.05681(14) 0.94021(10) 0.16819(7) 0.0158(3) Uani 1 1 d . . .
H13A H 1.0626 0.9515 0.1242 0.019 Uiso 1 1 calc R . .
C14 C 0.97404(13) 0.87187(9) 0.19031(7) 0.0132(3) Uani 1 1 d . . .
C15 C 0.92082(14) 0.67435(10) 0.04904(7) 0.0138(3) Uani 1 1 d . . .
H15A H 0.8351 0.6567 0.0586 0.017 Uiso 1 1 calc R . .
C16 C 0.94559(14) 0.65282(10) -0.02055(7) 0.0174(3) Uani 1 1 d . . .
H16A H 1.0280 0.6725 -0.0315 0.026 Uiso 1 1 calc R . .
H16B H 0.8869 0.6856 -0.0470 0.026 Uiso 1 1 calc R . .
H16C H 0.9377 0.5866 -0.0277 0.026 Uiso 1 1 calc R . .
C17 C 1.00422(15) 0.61858(10) 0.09175(7) 0.0208(3) Uani 1 1 d . . .
H17A H 0.9927 0.5530 0.0834 0.031 Uiso 1 1 calc R . .
H17B H 0.9848 0.6315 0.1360 0.031 Uiso 1 1 calc R . .
H17C H 1.0888 0.6353 0.0834 0.031 Uiso 1 1 calc R . .
C18 C 0.82122(13) 0.86212(10) 0.02086(7) 0.0145(3) Uani 1 1 d . . .
H18A H 0.7493 0.8208 0.0163 0.017 Uiso 1 1 calc R . .
C19 C 0.86354(15) 0.88826(12) -0.04552(7) 0.0206(3) Uani 1 1 d . . .
H19A H 0.7994 0.9230 -0.0669 0.031 Uiso 1 1 calc R . .
H19B H 0.8814 0.8324 -0.0696 0.031 Uiso 1 1 calc R . .
H19C H 0.9368 0.9261 -0.0426 0.031 Uiso 1 1 calc R . .
C20 C 0.77992(15) 0.94750(11) 0.05703(7) 0.0202(3) Uani 1 1 d . . .
H20A H 0.8494 0.9884 0.0636 0.030 Uiso 1 1 calc R . .
H20B H 0.7466 0.9291 0.0980 0.030 Uiso 1 1 calc R . .
H20C H 0.7174 0.9796 0.0327 0.030 Uiso 1 1 calc R . .
P1 P 0.93877(3) 0.79865(2) 0.065913(16) 0.01086(9) Uani 1 1 d . . .
Se1 Se 1.118834(13) 0.832902(10) 0.038192(7) 0.01692(7) Uani 1 1 d . . .

loop_
_atom_site_aniso_label
_atom_site_aniso_U_11
_atom_site_aniso_U_22
_atom_site_aniso_U_33
_atom_site_aniso_U_23
_atom_site_aniso_U_13
_atom_site_aniso_U_12
C1 0.0132(6) 0.0120(6) 0.0112(6) -0.0002(5) 0.0003(5) 0.0023(5)
C2 0.0127(6) 0.0126(7) 0.0137(7) -0.0002(5) 0.0011(5) 0.0034(5)
C3 0.0139(7) 0.0158(7) 0.0144(7) -0.0008(5) 0.0016(5) 0.0021(6)
C4 0.0131(7) 0.0182(8) 0.0209(8) -0.0012(6) 0.0002(5) -0.0001(5)
C5 0.0151(8) 0.0197(8) 0.0215(8) 0.0040(6) 0.0057(6) 0.0000(6)
C6 0.0173(7) 0.0196(7) 0.0151(7) 0.0029(6) 0.0037(6) 0.0030(6)
C7 0.0140(7) 0.0138(6) 0.0149(7) 0.0014(5) 0.0023(5) 0.0036(5)
C8 0.0191(8) 0.0175(7) 0.0121(7) 0.0007(6) 0.0002(5) 0.0041(6)
C9 0.0160(7) 0.0135(7) 0.0146(7) -0.0012(5) -0.0014(5) 0.0039(6)
C10 0.0222(8) 0.0194(7) 0.0132(7) -0.0021(6) -0.0037(6) 0.0026(6)
C11 0.0204(8) 0.0173(8) 0.0213(8) -0.0052(6) -0.0071(6) -0.0003(6)
C12 0.0192(8) 0.0158(7) 0.0207(8) -0.0011(6) -0.0005(6) -0.0020(6)
C13 0.0181(7) 0.0144(7) 0.0148(7) -0.0009(5) 0.0001(6) -0.0001(6)
C14 0.0128(6) 0.0121(6) 0.0148(7) -0.0013(5) -0.0005(5) 0.0034(5)
C15 0.0137(7) 0.0126(7) 0.0150(7) -0.0024(5) 0.0020(6) -0.0013(5)
C16 0.0171(7) 0.0178(7) 0.0173(7) -0.0044(6) 0.0015(6) -0.0007(6)
C17 0.0279(8) 0.0143(7) 0.0202(7) -0.0009(6) -0.0029(6) 0.0028(6)
C18 0.0134(7) 0.0154(7) 0.0147(7) 0.0022(6) -0.0010(5) -0.0005(6)
C19 0.0238(8) 0.0233(8) 0.0146(7) 0.0042(6) 0.0005(6) 0.0011(6)
C20 0.0216(8) 0.0182(8) 0.0208(7) 0.0022(6) 0.0012(6) 0.0063(6)
P1 0.01013(17) 0.01135(18) 0.01110(17) -0.00084(13) 0.00125(12) -0.00081(13)
Se1 0.01171(10) 0.01771(10) 0.02133(10) -0.00419(5) 0.00517(5) -0.00352(5)

loop_
_atom_type_symbol
_atom_type_description
_atom_type_scat_dispersion_real
_atom_type_scat_dispersion_imag
_atom_type_scat_source
C C 0.0033 0.0016 'International Tables Vol C Tables 4.2.6.8 and 6.1.1.4'
H H 0.0000 0.0000 'International Tables Vol C Tables 4.2.6.8 and 6.1.1.4'
P P 0.1023 0.0942 'International Tables Vol C Tables 4.2.6.8 and 6.1.1.4'
Se Se -0.0929 2.2259 'International Tables Vol C Tables 4.2.6.8 and 6.1.1.4'

loop_
_geom_angle_atom_site_label_1
_geom_angle_atom_site_label_2
_geom_angle_atom_site_label_3
_geom_angle
_geom_angle_site_symmetry_1
_geom_angle_site_symmetry_3
_geom_angle_publ_flag
C2 C1 C14 119.22(12) . . ?
C2 C1 P1 119.03(10) . . ?
C14 C1 P1 121.59(11) . . ?
C1 C2 C3 124.74(12) . . ?
C1 C2 C7 119.28(12) . . ?
C3 C2 C7 115.92(12) . . ?
C4 C3 C2 122.05(13) . . ?
C3 C4 C5 121.14(14) . . ?
C6 C5 C4 119.03(14) . . ?
C5 C6 C7 121.47(14) . . ?
C8 C7 C6 120.38(13) . . ?
C8 C7 C2 119.69(13) . . ?
C6 C7 C2 119.92(13) . . ?
C9 C8 C7 121.76(13) . . ?
C8 C9 C10 120.46(13) . . ?
C8 C9 C14 119.69(13) . . ?
C10 C9 C14 119.86(13) . . ?
C11 C10 C9 121.43(14) . . ?
C10 C11 C12 118.92(14) . . ?
C13 C12 C11 121.51(15) . . ?
C12 C13 C14 121.85(14) . . ?
C1 C14 C13 124.57(13) . . ?
C1 C14 C9 119.32(13) . . ?
C13 C14 C9 116.06(13) . . ?
C17 C15 C16 110.81(12) . . ?
C17 C15 P1 109.95(10) . . ?
C16 C15 P1 111.47(10) . . ?
C20 C18 C19 110.43(13) . . ?
C20 C18 P1 110.76(10) . . ?
C19 C18 P1 112.62(11) . . ?
C18 P1 C15 108.20(7) . . ?
C18 P1 C1 106.25(7) . . ?
C15 P1 C1 106.80(7) . . ?
C18 P1 Se1 113.05(5) . . ?
C15 P1 Se1 105.95(5) . . ?
C1 P1 Se1 116.20(5) . . ?

loop_
_geom_bond_atom_site_label_1
_geom_bond_atom_site_label_2
_geom_bond_distance
_geom_bond_site_symmetry_2
_geom_bond_publ_flag
C1 C2 1.424(2) . ?
C1 C14 1.424(2) . ?
C1 P1 1.8572(14) . ?
C2 C3 1.430(2) . ?
C2 C7 1.444(2) . ?
C3 C4 1.361(2) . ?
C4 C5 1.422(2) . ?
C5 C6 1.356(2) . ?
C6 C7 1.426(2) . ?
C7 C8 1.389(2) . ?
C8 C9 1.388(2) . ?
C9 C10 1.429(2) . ?
C9 C14 1.444(2) . ?
C10 C11 1.356(2) . ?
C11 C12 1.420(2) . ?
C12 C13 1.361(2) . ?
C13 C14 1.430(2) . ?
C15 C17 1.525(2) . ?
C15 C16 1.533(2) . ?
C15 P1 1.8566(15) . ?
C18 C20 1.531(2) . ?
C18 C19 1.531(2) . ?
C18 P1 1.8565(15) . ?
P1 Se1 2.1292(5) . ?

loop_
_geom_torsion_atom_site_label_1
_geom_torsion_atom_site_label_2
_geom_torsion_atom_site_label_3
_geom_torsion_atom_site_label_4
_geom_torsion
_geom_torsion_site_symmetry_1
_geom_torsion_site_symmetry_2
_geom_torsion_site_symmetry_3
_geom_torsion_site_symmetry_4
_geom_torsion_publ_flag
C14 C1 C2 C3 166.02(13) . . . . ?
P1 C1 C2 C3 -18.56(19) . . . . ?
C14 C1 C2 C7 -11.2(2) . . . . ?
P1 C1 C2 C7 164.23(10) . . . . ?
C1 C2 C3 C4 175.77(14) . . . . ?
C7 C2 C3 C4 -6.9(2) . . . . ?
C2 C3 C4 C5 2.1(2) . . . . ?
C3 C4 C5 C6 3.5(2) . . . . ?
C4 C5 C6 C7 -3.7(2) . . . . ?
C5 C6 C7 C8 178.51(14) . . . . ?
C5 C6 C7 C2 -1.5(2) . . . . ?
C1 C2 C7 C8 4.1(2) . . . . ?
C3 C2 C7 C8 -173.38(13) . . . . ?
C1 C2 C7 C6 -175.96(13) . . . . ?
C3 C2 C7 C6 6.59(19) . . . . ?
C6 C7 C8 C9 -176.65(14) . . . . ?
C2 C7 C8 C9 3.3(2) . . . . ?
C7 C8 C9 C10 176.82(14) . . . . ?
C7 C8 C9 C14 -3.4(2) . . . . ?
C8 C9 C10 C11 -177.36(15) . . . . ?
C14 C9 C10 C11 2.9(2) . . . . ?
C9 C10 C11 C12 2.2(2) . . . . ?
C10 C11 C12 C13 -3.3(2) . . . . ?
C11 C12 C13 C14 -0.8(2) . . . . ?
C2 C1 C14 C13 -166.11(13) . . . . ?
P1 C1 C14 C13 18.6(2) . . . . ?
C2 C1 C14 C9 11.1(2) . . . . ?
P1 C1 C14 C9 -164.20(10) . . . . ?
C12 C13 C14 C1 -176.98(14) . . . . ?
C12 C13 C14 C9 5.7(2) . . . . ?
C8 C9 C14 C1 -3.9(2) . . . . ?
C10 C9 C14 C1 175.89(13) . . . . ?
C8 C9 C14 C13 173.57(13) . . . . ?
C10 C9 C14 C13 -6.7(2) . . . . ?
C20 C18 P1 C15 147.23(11) . . . . ?
C19 C18 P1 C15 -88.55(12) . . . . ?
C20 C18 P1 C1 32.85(12) . . . . ?
C19 C18 P1 C1 157.07(11) . . . . ?
C20 C18 P1 Se1 -95.75(10) . . . . ?
C19 C18 P1 Se1 28.47(12) . . . . ?
C17 C15 P1 C18 -172.42(10) . . . . ?
C16 C15 P1 C18 64.28(12) . . . . ?
C17 C15 P1 C1 -58.40(12) . . . . ?
C16 C15 P1 C1 178.30(11) . . . . ?
C17 C15 P1 Se1 66.06(11) . . . . ?
C16 C15 P1 Se1 -57.23(11) . . . . ?
C2 C1 P1 C18 76.22(12) . . . . ?
C14 C1 P1 C18 -108.46(12) . . . . ?
C2 C1 P1 C15 -39.12(13) . . . . ?
C14 C1 P1 C15 136.20(12) . . . . ?
C2 C1 P1 Se1 -157.05(10) . . . . ?
C14 C1 P1 Se1 18.27(13) . . . . ?

loop_
_cod_related_entry_id
_cod_related_entry_database
_cod_related_entry_code
1 ChemSpider 30658698
